data_4072099
loop_
_publ_author_name
'Xu, Hai-Bing'
'Ni, Jun'
'Chen, Kun-Jiao'
'Zhang, Li-Yi'
'Chen, Zhong-Ning'

_publ_section_title
;
 Preparation, Characterization, and Photophysical Properties ofcis-
 ortrans-PtLn2(Ln = Nd, Eu, Yb) Arrays with
 5-Ethynyl-2,2&#x2032;-bipyridine
;
_journal_issue 21
_journal_name_full Organometallics
_journal_page_first 5665
_journal_paper_doi 10.1021/om8005883
_journal_volume 27
_journal_year 2008
_chemical_formula_sum 'C60 H44 N4 P2 Pt'
_chemical_formula_weight 1078.02
_chemical_name_systematic
; 
 ? 
;
_space_group_IT_number 2
_symmetry_cell_setting triclinic
_symmetry_space_group_name_Hall '-P 1'
_symmetry_space_group_name_H-M 'P -1'
_atom_sites_solution_hydrogens geom
_atom_sites_solution_primary direct
_atom_sites_solution_secondary difmap
_audit_creation_method SHELXL-97
_cell_angle_alpha 74.182(6)
_cell_angle_beta 83.504(7)
_cell_angle_gamma 72.694(4)
_cell_formula_units_Z 2
_cell_length_a 11.1503(2)
_cell_length_b 15.09060(10)
_cell_length_c 15.5381(3)
_cell_measurement_reflns_used 6649
_cell_measurement_temperature 293(2)
_cell_measurement_theta_max 27.4835
_cell_measurement_theta_min 3.0132
_cell_volume 2400.17(11)
_computing_cell_refinement 'Bruker XSCANS'
_computing_data_collection 'Bruker XSCANS'
_computing_data_reduction 'Bruker SHELXTL'
_computing_molecular_graphics 'Bruker SHELXTL'
_computing_publication_material 'Bruker SHELXTL'
_computing_structure_refinement 'SHELXL-97 (Sheldrick, 1997)'
_computing_structure_solution 'SHELXS-97 (Sheldrick, 1990)'
_diffrn_ambient_temperature 293(2)
_diffrn_measured_fraction_theta_full 0.984
_diffrn_measured_fraction_theta_max 0.984
_diffrn_measurement_device_type 'RIGAKU MERCURY CCD/AFC'
_diffrn_measurement_method '\w scans'
_diffrn_radiation_monochromator graphite
_diffrn_radiation_source 'Rotating Anode'
_diffrn_radiation_type MoK\a
_diffrn_radiation_wavelength 0.71073
_diffrn_reflns_av_R_equivalents 0.0254
_diffrn_reflns_av_sigmaI/netI 0.0455
_diffrn_reflns_limit_h_max 14
_diffrn_reflns_limit_h_min -14
_diffrn_reflns_limit_k_max 18
_diffrn_reflns_limit_k_min -19
_diffrn_reflns_limit_l_max 13
_diffrn_reflns_limit_l_min -20
_diffrn_reflns_number 18701
_diffrn_reflns_theta_full 27.48
_diffrn_reflns_theta_max 27.48
_diffrn_reflns_theta_min 3.01
_exptl_absorpt_coefficient_mu 3.034
_exptl_absorpt_correction_T_max 0.545
_exptl_absorpt_correction_T_min 0.309
_exptl_absorpt_correction_type multi-scan
_exptl_crystal_colour Yellow
_exptl_crystal_density_diffrn 1.492
_exptl_crystal_density_method 'not measured'
_exptl_crystal_description Prism
_exptl_crystal_F_000 1080
_exptl_crystal_size_max 0.40
_exptl_crystal_size_mid 0.35
_exptl_crystal_size_min 0.20
_refine_diff_density_max 2.091
_refine_diff_density_min -1.135
_refine_diff_density_rms 0.088
_refine_ls_extinction_method none
_refine_ls_goodness_of_fit_ref 1.041
_refine_ls_hydrogen_treatment constr
_refine_ls_matrix_type full
_refine_ls_number_parameters 604
_refine_ls_number_reflns 10837
_refine_ls_number_restraints 0
_refine_ls_restrained_S_all 1.041
_refine_ls_R_factor_all 0.0408
_refine_ls_R_factor_gt 0.0344
_refine_ls_shift/su_max 0.002
_refine_ls_shift/su_mean 0.000
_refine_ls_structure_factor_coef Fsqd
_refine_ls_weighting_details 'calc w=1/[\s^2^(Fo^2^)+(0.0352P)^2^+1.0333P] where P=(Fo^2^+2Fc^2^)/3'
_refine_ls_weighting_scheme calc
_refine_ls_wR_factor_gt 0.0741
_refine_ls_wR_factor_ref 0.0777
_reflns_number_gt 9772
_reflns_number_total 10837
_reflns_threshold_expression >2sigma(I)
_cod_data_source_file om8005883_si_001.cif
_cod_data_source_block compound_1
_cod_depositor_comments
;
The following automatic conversions were performed:

'_symmetry_cell_setting' value 'Triclinic' changed to 'triclinic'
according to /home/saulius/struct/CIF-dictionaries/cif_core.dic
dictionary named 'cif_core.dic' version 2.4.1 from
2010-06-29.

'_exptl_absorpt_correction_type' value 'Multi-scan'
changed to 'multi-scan' according to
/home/saulius/struct/CIF-dictionaries/cif_core.dic dictionary named
'cif_core.dic' version 2.4.1 from 2010-06-29.

Automatic conversion script
Id: cif_fix_values 1715 2011-07-08 13:25:40Z adriana 
;
_cod_original_cell_volume 2400.17(7)
_cod_original_sg_symbol_H-M P-1
_cod_database_code 4072099

loop_
_symmetry_equiv_pos_as_xyz
'x, y, z'
'-x, -y, -z'

loop_
_atom_site_label
_atom_site_type_symbol
_atom_site_fract_x
_atom_site_fract_y
_atom_site_fract_z
_atom_site_U_iso_or_equiv
_atom_site_adp_type
_atom_site_occupancy
_atom_site_symmetry_multiplicity
_atom_site_calc_flag
_atom_site_refinement_flags
Pt Pt 0.526375(12) 0.989398(9) 0.744539(8) 0.03163(5) Uani 1 1 d .
P1 P 0.63843(9) 1.10221(6) 0.68974(6) 0.03440(19) Uani 1 1 d .
P2 P 0.68945(8) 0.86014(6) 0.80921(6) 0.03255(19) Uani 1 1 d .
N1 N 0.2154(4) 0.6542(3) 0.9458(3) 0.0692(11) Uani 1 1 d .
N2 N 0.0869(4) 0.6156(3) 1.1743(3) 0.0621(10) Uani 1 1 d .
N3 N -0.0384(3) 1.3093(2) 0.6185(2) 0.0517(8) Uani 1 1 d .
N4 N -0.1439(4) 1.4738(3) 0.4098(3) 0.0693(12) Uani 1 1 d .
C1 C 0.4120(3) 0.9078(3) 0.8011(2) 0.0367(8) Uani 1 1 d .
C2 C 0.3478(4) 0.8610(3) 0.8444(3) 0.0453(9) Uani 1 1 d .
C21 C 0.3760(3) 1.0929(3) 0.6865(2) 0.0379(8) Uani 1 1 d .
C22 C 0.2883(4) 1.1539(3) 0.6532(3) 0.0453(9) Uani 1 1 d .
C6 C 0.1707(4) 0.6733(3) 1.0246(3) 0.0453(9) Uani 1 1 d .
C7 C 0.2704(5) 0.7160(4) 0.8879(3) 0.0664(13) Uani 1 1 d .
H7A H 0.3024 0.7025 0.8336 0.080 Uiso 1 1 calc R
C3 C 0.2818(4) 0.7982(3) 0.9048(3) 0.0462(9) Uani 1 1 d .
C4 C 0.2308(5) 0.8147(4) 0.9863(3) 0.0709(14) Uani 1 1 d .
H4B H 0.2335 0.8700 1.0006 0.085 Uiso 1 1 calc R
C5 C 0.1770(5) 0.7527(3) 1.0456(3) 0.0586(12) Uani 1 1 d .
H5A H 0.1446 0.7647 1.1004 0.070 Uiso 1 1 calc R
C8 C 0.1157(4) 0.6025(3) 1.0904(3) 0.0468(9) Uani 1 1 d .
C12 C 0.0375(5) 0.5511(3) 1.2347(3) 0.0639(13) Uani 1 1 d .
H12A H 0.0187 0.5583 1.2927 0.077 Uiso 1 1 calc R
C11 C 0.0142(5) 0.4754(3) 1.2133(3) 0.0655(13) Uani 1 1 d .
H11A H -0.0209 0.4324 1.2555 0.079 Uiso 1 1 calc R
C10 C 0.0439(5) 0.4650(4) 1.1283(3) 0.0714(14) Uani 1 1 d .
H10A H 0.0289 0.4143 1.1123 0.086 Uiso 1 1 calc R
C9 C 0.0955(4) 0.5282(3) 1.0663(3) 0.0574(11) Uani 1 1 d .
H9A H 0.1165 0.5205 1.0086 0.069 Uiso 1 1 calc R
C26 C -0.0274(4) 1.3638(3) 0.5361(3) 0.0426(9) Uani 1 1 d .
C27 C 0.0646(4) 1.2441(3) 0.6544(3) 0.0518(10) Uani 1 1 d .
H27A H 0.0571 1.2066 0.7120 0.062 Uiso 1 1 calc R
C23 C 0.1823(4) 1.2282(3) 0.6118(3) 0.0426(9) Uani 1 1 d .
C24 C 0.1913(4) 1.2877(3) 0.5266(3) 0.0534(10) Uani 1 1 d .
H24A H 0.2685 1.2815 0.4955 0.064 Uiso 1 1 calc R
C25 C 0.0862(4) 1.3552(3) 0.4887(3) 0.0519(10) Uani 1 1 d .
H25A H 0.0912 1.3948 0.4317 0.062 Uiso 1 1 calc R
C28 C -0.1447(4) 1.4349(3) 0.4981(3) 0.0475(9) Uani 1 1 d .
C32 C -0.2480(5) 1.5380(4) 0.3752(4) 0.0882(18) Uani 1 1 d .
H32A H -0.2478 1.5651 0.3138 0.106 Uiso 1 1 calc R
C31 C -0.3549(5) 1.5666(4) 0.4239(4) 0.0835(17) Uani 1 1 d .
H31A H -0.4256 1.6119 0.3967 0.100 Uiso 1 1 calc R
C30 C -0.3553(4) 1.5267(4) 0.5140(4) 0.0748(15) Uani 1 1 d .
H30A H -0.4270 1.5446 0.5492 0.090 Uiso 1 1 calc R
C29 C -0.2497(4) 1.4603(3) 0.5523(3) 0.0583(11) Uani 1 1 d .
H29A H -0.2487 1.4327 0.6136 0.070 Uiso 1 1 calc R
C51 C 0.5823(4) 1.2032(3) 0.7415(2) 0.0396(8) Uani 1 1 d .
C52 C 0.4681(4) 1.2186(3) 0.7884(3) 0.0468(9) Uani 1 1 d .
H52A H 0.4202 1.1760 0.7952 0.056 Uiso 1 1 calc R
C53 C 0.4240(5) 1.2970(3) 0.8255(3) 0.0623(12) Uani 1 1 d .
H53A H 0.3468 1.3068 0.8566 0.075 Uiso 1 1 calc R
C54 C 0.4945(6) 1.3594(4) 0.8163(3) 0.0736(15) Uani 1 1 d .
H54A H 0.4640 1.4126 0.8399 0.088 Uiso 1 1 calc R
C55 C 0.6095(5) 1.3441(3) 0.7727(3) 0.0664(13) Uani 1 1 d .
H55A H 0.6576 1.3862 0.7677 0.080 Uiso 1 1 calc R
C56 C 0.6543(4) 1.2666(3) 0.7360(3) 0.0503(10) Uani 1 1 d .
H56A H 0.7331 1.2562 0.7072 0.060 Uiso 1 1 calc R
C61 C 0.6234(3) 1.1530(3) 0.5692(2) 0.0383(8) Uani 1 1 d .
C62 C 0.6457(4) 1.2404(3) 0.5261(3) 0.0524(10) Uani 1 1 d .
H62A H 0.6676 1.2760 0.5590 0.063 Uiso 1 1 calc R
C63 C 0.6354(5) 1.2748(4) 0.4341(3) 0.0670(14) Uani 1 1 d .
H63A H 0.6482 1.3342 0.4056 0.080 Uiso 1 1 calc R
C64 C 0.6063(5) 1.2216(5) 0.3851(3) 0.0769(16) Uani 1 1 d .
H64A H 0.6003 1.2447 0.3233 0.092 Uiso 1 1 calc R
C65 C 0.5862(5) 1.1347(5) 0.4265(3) 0.0813(17) Uani 1 1 d .
H65A H 0.5676 1.0983 0.3929 0.098 Uiso 1 1 calc R
C66 C 0.5935(5) 1.1008(4) 0.5183(3) 0.0639(13) Uani 1 1 d .
H66A H 0.5782 1.0421 0.5462 0.077 Uiso 1 1 calc R
C71 C 0.8070(3) 1.0686(3) 0.7053(3) 0.0439(9) Uani 1 1 d .
C72 C 0.8502(4) 1.0543(3) 0.7903(3) 0.0571(11) Uani 1 1 d .
H72A H 0.7929 1.0658 0.8372 0.068 Uiso 1 1 calc R
C73 C 0.9780(5) 1.0232(4) 0.8053(4) 0.0799(17) Uani 1 1 d .
H73A H 1.0060 1.0132 0.8623 0.096 Uiso 1 1 calc R
C74 C 1.0629(5) 1.0072(4) 0.7369(5) 0.086(2) Uani 1 1 d .
H74A H 1.1485 0.9866 0.7473 0.103 Uiso 1 1 calc R
C75 C 1.0224(4) 1.0215(3) 0.6533(4) 0.0733(16) Uani 1 1 d .
H75A H 1.0811 1.0106 0.6070 0.088 Uiso 1 1 calc R
C76 C 0.8948(4) 1.0521(3) 0.6360(3) 0.0533(10) Uani 1 1 d .
H76A H 0.8684 1.0614 0.5787 0.064 Uiso 1 1 calc R
C81 C 0.6566(3) 0.7435(2) 0.8352(3) 0.0408(8) Uani 1 1 d .
C82 C 0.6120(4) 0.7045(3) 0.9193(3) 0.0568(11) Uani 1 1 d .
H82A H 0.6009 0.7361 0.9646 0.068 Uiso 1 1 calc R
C83 C 0.5841(5) 0.6174(4) 0.9355(4) 0.0765(15) Uani 1 1 d .
H83A H 0.5554 0.5907 0.9924 0.092 Uiso 1 1 calc R
C84 C 0.5975(5) 0.5705(3) 0.8707(4) 0.0773(16) Uani 1 1 d .
H84A H 0.5783 0.5123 0.8831 0.093 Uiso 1 1 calc R
C85 C 0.6393(5) 0.6090(3) 0.7876(4) 0.0698(14) Uani 1 1 d .
H85A H 0.6476 0.5776 0.7425 0.084 Uiso 1 1 calc R
C86 C 0.6697(4) 0.6948(3) 0.7695(3) 0.0571(11) Uani 1 1 d .
H86A H 0.6992 0.7202 0.7124 0.069 Uiso 1 1 calc R
C91 C 0.8288(3) 0.8403(3) 0.7356(3) 0.0408(8) Uani 1 1 d .
C92 C 0.9508(4) 0.8019(3) 0.7635(3) 0.0567(11) Uani 1 1 d .
H92A H 0.9677 0.7891 0.8236 0.068 Uiso 1 1 calc R
C93 C 1.0478(5) 0.7824(4) 0.7016(4) 0.0781(16) Uani 1 1 d .
H93A H 1.1300 0.7569 0.7207 0.094 Uiso 1 1 calc R
C94 C 1.0256(6) 0.7998(4) 0.6139(4) 0.0841(18) Uani 1 1 d .
H94A H 1.0920 0.7847 0.5736 0.101 Uiso 1 1 calc R
C95 C 0.9063(6) 0.8392(4) 0.5845(3) 0.0727(15) Uani 1 1 d .
H95A H 0.8912 0.8524 0.5241 0.087 Uiso 1 1 calc R
C96 C 0.8071(4) 0.8594(3) 0.6453(3) 0.0542(10) Uani 1 1 d .
H96A H 0.7255 0.8860 0.6253 0.065 Uiso 1 1 calc R
C101 C 0.7289(3) 0.8689(3) 0.9162(2) 0.0368(8) Uani 1 1 d .
C102 C 0.8176(4) 0.7986(3) 0.9719(3) 0.0528(10) Uani 1 1 d .
H10B H 0.8631 0.7436 0.9542 0.063 Uiso 1 1 calc R
C103 C 0.8391(4) 0.8099(4) 1.0541(3) 0.0682(14) Uani 1 1 d .
H10C H 0.8994 0.7627 1.0908 0.082 Uiso 1 1 calc R
C104 C 0.7719(4) 0.8902(4) 1.0815(3) 0.0628(13) Uani 1 1 d .
H10D H 0.7878 0.8980 1.1361 0.075 Uiso 1 1 calc R
C105 C 0.6813(4) 0.9589(3) 1.0284(3) 0.0535(11) Uani 1 1 d .
H10E H 0.6342 1.0125 1.0477 0.064 Uiso 1 1 calc R
C106 C 0.6597(4) 0.9489(3) 0.9465(3) 0.0421(8) Uani 1 1 d .
H10F H 0.5981 0.9961 0.9109 0.051 Uiso 1 1 calc R

loop_
_atom_site_aniso_label
_atom_site_aniso_U_11
_atom_site_aniso_U_22
_atom_site_aniso_U_33
_atom_site_aniso_U_23
_atom_site_aniso_U_13
_atom_site_aniso_U_12
Pt 0.03143(8) 0.03258(8) 0.03131(8) -0.00344(5) -0.00538(5) -0.01219(5)
P1 0.0358(5) 0.0355(5) 0.0329(5) -0.0022(4) -0.0058(4) -0.0155(4)
P2 0.0331(4) 0.0324(4) 0.0318(5) -0.0067(4) -0.0027(3) -0.0093(4)
N1 0.088(3) 0.079(3) 0.055(2) -0.016(2) 0.012(2) -0.051(2)
N2 0.069(3) 0.057(2) 0.057(2) -0.0075(19) 0.0087(19) -0.0237(19)
N3 0.049(2) 0.0457(19) 0.048(2) 0.0002(16) 0.0003(16) -0.0064(15)
N4 0.054(2) 0.075(3) 0.050(2) 0.003(2) -0.0095(18) 0.009(2)
C1 0.0331(18) 0.0392(19) 0.038(2) -0.0051(16) -0.0039(15) -0.0136(15)
C2 0.038(2) 0.057(2) 0.043(2) -0.0099(19) -0.0027(16) -0.0176(18)
C21 0.0341(19) 0.041(2) 0.041(2) -0.0057(16) -0.0061(15) -0.0164(16)
C22 0.045(2) 0.044(2) 0.048(2) -0.0052(18) -0.0160(17) -0.0147(18)
C6 0.038(2) 0.053(2) 0.042(2) -0.0013(18) -0.0011(16) -0.0172(17)
C7 0.081(3) 0.078(3) 0.051(3) -0.012(2) 0.013(2) -0.048(3)
C3 0.039(2) 0.052(2) 0.045(2) 0.0021(18) -0.0017(17) -0.0206(18)
C4 0.086(4) 0.066(3) 0.068(3) -0.013(3) 0.018(3) -0.043(3)
C5 0.076(3) 0.062(3) 0.050(3) -0.018(2) 0.019(2) -0.041(2)
C8 0.045(2) 0.045(2) 0.049(2) -0.0056(18) 0.0004(18) -0.0170(18)
C12 0.079(3) 0.057(3) 0.053(3) -0.006(2) 0.011(2) -0.026(2)
C11 0.079(3) 0.057(3) 0.057(3) 0.001(2) 0.010(2) -0.034(3)
C10 0.090(4) 0.066(3) 0.069(3) -0.013(3) 0.008(3) -0.045(3)
C9 0.071(3) 0.063(3) 0.048(3) -0.014(2) 0.006(2) -0.037(2)
C26 0.041(2) 0.0355(19) 0.048(2) -0.0063(17) -0.0057(17) -0.0082(16)
C27 0.052(2) 0.047(2) 0.045(2) 0.0033(19) -0.0090(18) -0.0089(19)
C23 0.043(2) 0.0346(19) 0.049(2) -0.0047(17) -0.0139(17) -0.0100(16)
C24 0.042(2) 0.052(2) 0.056(3) -0.001(2) -0.0035(19) -0.0087(18)
C25 0.048(2) 0.046(2) 0.047(2) 0.0079(18) -0.0062(18) -0.0068(18)
C28 0.043(2) 0.040(2) 0.052(2) 0.0020(18) -0.0064(18) -0.0102(17)
C32 0.069(4) 0.095(4) 0.065(3) 0.008(3) -0.018(3) 0.009(3)
C31 0.049(3) 0.080(4) 0.097(4) 0.004(3) -0.017(3) 0.001(3)
C30 0.039(2) 0.065(3) 0.102(4) -0.005(3) 0.003(3) -0.003(2)
C29 0.043(2) 0.051(2) 0.066(3) 0.003(2) 0.002(2) -0.0095(19)
C51 0.049(2) 0.040(2) 0.0322(19) -0.0039(16) -0.0044(16) -0.0196(17)
C52 0.052(2) 0.053(2) 0.041(2) -0.0098(18) 0.0001(18) -0.0249(19)
C53 0.074(3) 0.070(3) 0.053(3) -0.028(2) 0.013(2) -0.029(3)
C54 0.105(4) 0.065(3) 0.067(3) -0.037(3) 0.014(3) -0.037(3)
C55 0.091(4) 0.058(3) 0.068(3) -0.024(2) 0.009(3) -0.044(3)
C56 0.060(3) 0.047(2) 0.050(2) -0.0100(19) 0.001(2) -0.027(2)
C61 0.0352(18) 0.043(2) 0.0320(19) -0.0026(16) -0.0011(14) -0.0107(15)
C62 0.059(3) 0.046(2) 0.044(2) -0.0034(19) 0.0052(19) -0.0135(19)
C63 0.068(3) 0.068(3) 0.044(3) 0.008(2) 0.009(2) -0.010(2)
C64 0.060(3) 0.119(5) 0.034(2) 0.005(3) -0.001(2) -0.022(3)
C65 0.091(4) 0.129(5) 0.041(3) -0.020(3) -0.008(3) -0.056(4)
C66 0.080(3) 0.079(3) 0.044(3) -0.009(2) -0.004(2) -0.045(3)
C71 0.037(2) 0.038(2) 0.057(2) 0.0020(17) -0.0109(17) -0.0195(16)
C72 0.055(3) 0.060(3) 0.060(3) 0.002(2) -0.022(2) -0.030(2)
C73 0.067(3) 0.077(4) 0.094(4) 0.016(3) -0.042(3) -0.037(3)
C74 0.045(3) 0.068(3) 0.133(6) 0.020(4) -0.034(3) -0.028(3)
C75 0.040(3) 0.055(3) 0.112(5) -0.002(3) 0.007(3) -0.014(2)
C76 0.041(2) 0.049(2) 0.066(3) -0.003(2) -0.001(2) -0.0183(18)
C81 0.0366(19) 0.0334(18) 0.050(2) -0.0051(16) -0.0087(16) -0.0087(15)
C82 0.068(3) 0.053(2) 0.053(3) -0.006(2) 0.002(2) -0.030(2)
C83 0.085(4) 0.062(3) 0.080(4) 0.008(3) -0.002(3) -0.042(3)
C84 0.089(4) 0.043(3) 0.108(5) -0.008(3) -0.022(3) -0.034(3)
C85 0.077(3) 0.051(3) 0.093(4) -0.028(3) -0.014(3) -0.023(2)
C86 0.072(3) 0.048(2) 0.057(3) -0.016(2) -0.007(2) -0.022(2)
C91 0.042(2) 0.0379(19) 0.044(2) -0.0122(17) 0.0054(16) -0.0137(16)
C92 0.043(2) 0.059(3) 0.064(3) -0.013(2) 0.005(2) -0.013(2)
C93 0.040(3) 0.091(4) 0.095(4) -0.025(3) 0.017(3) -0.012(2)
C94 0.068(4) 0.094(4) 0.096(5) -0.044(4) 0.039(3) -0.027(3)
C95 0.095(4) 0.086(4) 0.052(3) -0.034(3) 0.025(3) -0.043(3)
C96 0.058(3) 0.062(3) 0.047(2) -0.018(2) 0.004(2) -0.021(2)
C101 0.0347(18) 0.0407(19) 0.0354(19) -0.0079(16) -0.0026(14) -0.0120(15)
C102 0.045(2) 0.060(3) 0.045(2) -0.013(2) -0.0078(18) -0.0002(19)
C103 0.049(3) 0.101(4) 0.045(3) -0.011(3) -0.016(2) -0.008(3)
C104 0.056(3) 0.107(4) 0.040(2) -0.028(3) -0.002(2) -0.036(3)
C105 0.059(3) 0.067(3) 0.046(2) -0.026(2) 0.006(2) -0.027(2)
C106 0.044(2) 0.043(2) 0.042(2) -0.0133(17) 0.0000(16) -0.0152(17)

loop_
_atom_type_symbol
_atom_type_description
_atom_type_scat_dispersion_real
_atom_type_scat_dispersion_imag
_atom_type_scat_source
C C 0.0033 0.0016 'International Tables Vol C Tables 4.2.6.8 and 6.1.1.4'
H H 0.0000 0.0000 'International Tables Vol C Tables 4.2.6.8 and 6.1.1.4'
N N 0.0061 0.0033 'International Tables Vol C Tables 4.2.6.8 and 6.1.1.4'
P P 0.1023 0.0942 'International Tables Vol C Tables 4.2.6.8 and 6.1.1.4'
Pt Pt -1.7033 8.3905 'International Tables Vol C Tables 4.2.6.8 and 6.1.1.4'

loop_
_geom_angle_atom_site_label_1
_geom_angle_atom_site_label_2
_geom_angle_atom_site_label_3
_geom_angle
C1 Pt C21 88.80(14)
C1 Pt P2 86.65(10)
C21 Pt P2 174.46(10)
C1 Pt P1 170.94(10)
C21 Pt P1 86.14(10)
P2 Pt P1 98.78(3)
C71 P1 C61 103.87(17)
C71 P1 C51 101.49(18)
C61 P1 C51 106.44(17)
C71 P1 Pt 120.08(12)
C61 P1 Pt 112.00(12)
C51 P1 Pt 111.65(12)
C101 P2 C91 110.84(17)
C101 P2 C81 103.88(17)
C91 P2 C81 101.28(17)
C101 P2 Pt 112.00(12)
C91 P2 Pt 113.23(13)
C81 P2 Pt 114.79(12)
C6 N1 C7 118.0(4)
C12 N2 C8 117.7(4)
C27 N3 C26 117.7(3)
C32 N4 C28 117.7(4)
C2 C1 Pt 171.7(3)
C1 C2 C3 173.0(4)
C22 C21 Pt 179.3(4)
C21 C22 C23 179.4(5)
N1 C6 C5 121.8(4)
N1 C6 C8 118.0(4)
C5 C6 C8 120.1(4)
N1 C7 C3 123.6(4)
N1 C7 H7A 118.2
C3 C7 H7A 118.2
C7 C3 C4 115.3(4)
C7 C3 C2 123.1(4)
C4 C3 C2 121.5(4)
C5 C4 C3 121.8(5)
C5 C4 H4B 119.1
C3 C4 H4B 119.1
C6 C5 C4 119.4(4)
C6 C5 H5A 120.3
C4 C5 H5A 120.3
C9 C8 N2 122.1(4)
C9 C8 C6 120.4(4)
N2 C8 C6 117.5(4)
N2 C12 C11 122.3(5)
N2 C12 H12A 118.8
C11 C12 H12A 118.8
C10 C11 C12 118.1(4)
C10 C11 H11A 121.0
C12 C11 H11A 121.0
C11 C10 C9 120.9(5)
C11 C10 H10A 119.6
C9 C10 H10A 119.6
C8 C9 C10 118.9(4)
C8 C9 H9A 120.6
C10 C9 H9A 120.6
N3 C26 C25 122.3(4)
N3 C26 C28 116.1(3)
C25 C26 C28 121.7(4)
N3 C27 C23 124.6(4)
N3 C27 H27A 117.7
C23 C27 H27A 117.7
C27 C23 C24 116.3(4)
C27 C23 C22 121.6(4)
C24 C23 C22 122.1(4)
C25 C24 C23 119.8(4)
C25 C24 H24A 120.1
C23 C24 H24A 120.1
C24 C25 C26 119.3(4)
C24 C25 H25A 120.4
C26 C25 H25A 120.4
N4 C28 C29 121.6(4)
N4 C28 C26 117.2(4)
C29 C28 C26 121.1(4)
N4 C32 C31 124.1(5)
N4 C32 H32A 118.0
C31 C32 H32A 118.0
C32 C31 C30 118.0(5)
C32 C31 H31A 121.0
C30 C31 H31A 121.0
C31 C30 C29 119.7(5)
C31 C30 H30A 120.1
C29 C30 H30A 120.1
C30 C29 C28 118.8(5)
C30 C29 H29A 120.6
C28 C29 H29A 120.6
C52 C51 C56 117.9(4)
C52 C51 P1 120.9(3)
C56 C51 P1 121.1(3)
C51 C52 C53 120.8(4)
C51 C52 H52A 119.6
C53 C52 H52A 119.6
C54 C53 C52 119.8(4)
C54 C53 H53A 120.1
C52 C53 H53A 120.1
C53 C54 C55 120.4(4)
C53 C54 H54A 119.8
C55 C54 H54A 119.8
C54 C55 C56 120.3(4)
C54 C55 H55A 119.9
C56 C55 H55A 119.9
C55 C56 C51 120.7(4)
C55 C56 H56A 119.7
C51 C56 H56A 119.7
C66 C61 C62 118.6(4)
C66 C61 P1 118.9(3)
C62 C61 P1 122.4(3)
C63 C62 C61 120.1(4)
C63 C62 H62A 119.9
C61 C62 H62A 119.9
C64 C63 C62 120.2(5)
C64 C63 H63A 119.9
C62 C63 H63A 119.9
C65 C64 C63 120.2(5)
C65 C64 H64A 119.9
C63 C64 H64A 119.9
C64 C65 C66 120.0(5)
C64 C65 H65A 120.0
C66 C65 H65A 120.0
C65 C66 C61 120.8(5)
C65 C66 H66A 119.6
C61 C66 H66A 119.6
C76 C71 C72 118.7(4)
C76 C71 P1 122.1(3)
C72 C71 P1 119.2(3)
C73 C72 C71 120.4(5)
C73 C72 H72A 119.8
C71 C72 H72A 119.8
C74 C73 C72 120.3(5)
C74 C73 H73A 119.9
C72 C73 H73A 119.9
C75 C74 C73 120.1(5)
C75 C74 H74A 119.9
C73 C74 H74A 119.9
C74 C75 C76 121.1(5)
C74 C75 H75A 119.5
C76 C75 H75A 119.5
C75 C76 C71 119.4(5)
C75 C76 H76A 120.3
C71 C76 H76A 120.3
C82 C81 C86 118.4(4)
C82 C81 P2 121.0(3)
C86 C81 P2 120.5(3)
C81 C82 C83 119.2(4)
C81 C82 H82A 120.4
C83 C82 H82A 120.4
C84 C83 C82 121.8(5)
C84 C83 H83A 119.1
C82 C83 H83A 119.1
C83 C84 C85 119.4(4)
C83 C84 H84A 120.3
C85 C84 H84A 120.3
C84 C85 C86 120.3(5)
C84 C85 H85A 119.8
C86 C85 H85A 119.8
C85 C86 C81 120.9(4)
C85 C86 H86A 119.6
C81 C86 H86A 119.6
C92 C91 C96 118.6(4)
C92 C91 P2 125.2(3)
C96 C91 P2 116.0(3)
C91 C92 C93 119.7(5)
C91 C92 H92A 120.2
C93 C92 H92A 120.2
C94 C93 C92 121.3(5)
C94 C93 H93A 119.4
C92 C93 H93A 119.4
C93 C94 C95 120.1(5)
C93 C94 H94A 119.9
C95 C94 H94A 119.9
C94 C95 C96 119.7(5)
C94 C95 H95A 120.1
C96 C95 H95A 120.1
C91 C96 C95 120.6(5)
C91 C96 H96A 119.7
C95 C96 H96A 119.7
C102 C101 C106 118.1(4)
C102 C101 P2 124.2(3)
C106 C101 P2 117.6(3)
C101 C102 C103 120.4(4)
C101 C102 H10B 119.8
C103 C102 H10B 119.8
C104 C103 C102 120.4(5)
C104 C103 H10C 119.8
C102 C103 H10C 119.8
C105 C104 C103 119.9(4)
C105 C104 H10D 120.1
C103 C104 H10D 120.1
C104 C105 C106 120.3(4)
C104 C105 H10E 119.8
C106 C105 H10E 119.8
C105 C106 C101 120.9(4)
C105 C106 H10F 119.6
C101 C106 H10F 119.6

loop_
_geom_bond_atom_site_label_1
_geom_bond_atom_site_label_2
_geom_bond_distance
Pt C1 2.002(3)
Pt C21 2.020(4)
Pt P2 2.3143(9)
Pt P1 2.3279(9)
P1 C71 1.821(4)
P1 C61 1.826(4)
P1 C51 1.830(4)
P2 C101 1.815(4)
P2 C91 1.822(4)
P2 C81 1.832(4)
N1 C6 1.341(5)
N1 C7 1.345(5)
N2 C12 1.355(5)
N2 C8 1.360(5)
N3 C27 1.331(5)
N3 C26 1.335(5)
N4 C32 1.329(6)
N4 C28 1.337(5)
C1 C2 1.182(5)
C2 C3 1.447(5)
C21 C22 1.179(5)
C22 C23 1.434(5)
C6 C5 1.347(6)
C6 C8 1.488(5)
C7 C3 1.379(6)
C7 H7A 0.9300
C3 C4 1.383(6)
C4 C5 1.350(6)
C4 H4B 0.9300
C5 H5A 0.9300
C8 C9 1.359(6)
C12 C11 1.374(7)
C12 H12A 0.9300
C11 C10 1.365(7)
C11 H11A 0.9300
C10 C9 1.367(6)
C10 H10A 0.9300
C9 H9A 0.9300
C26 C25 1.380(5)
C26 C28 1.485(5)
C27 C23 1.386(6)
C27 H27A 0.9300
C23 C24 1.394(6)
C24 C25 1.371(6)
C24 H24A 0.9300
C25 H25A 0.9300
C28 C29 1.383(6)
C32 C31 1.359(8)
C32 H32A 0.9300
C31 C30 1.364(8)
C31 H31A 0.9300
C30 C29 1.369(6)
C30 H30A 0.9300
C29 H29A 0.9300
C51 C52 1.383(5)
C51 C56 1.400(5)
C52 C53 1.391(6)
C52 H52A 0.9300
C53 C54 1.366(6)
C53 H53A 0.9300
C54 C55 1.368(7)
C54 H54A 0.9300
C55 C56 1.376(6)
C55 H55A 0.9300
C56 H56A 0.9300
C61 C66 1.383(6)
C61 C62 1.388(5)
C62 C63 1.387(6)
C62 H62A 0.9300
C63 C64 1.369(8)
C63 H63A 0.9300
C64 C65 1.367(8)
C64 H64A 0.9300
C65 C66 1.380(6)
C65 H65A 0.9300
C66 H66A 0.9300
C71 C76 1.395(6)
C71 C72 1.397(6)
C72 C73 1.387(7)
C72 H72A 0.9300
C73 C74 1.364(9)
C73 H73A 0.9300
C74 C75 1.364(8)
C74 H74A 0.9300
C75 C76 1.392(6)
C75 H75A 0.9300
C76 H76A 0.9300
C81 C82 1.382(5)
C81 C86 1.384(6)
C82 C83 1.391(6)
C82 H82A 0.9300
C83 C84 1.353(8)
C83 H83A 0.9300
C84 C85 1.357(7)
C84 H84A 0.9300
C85 C86 1.383(6)
C85 H85A 0.9300
C86 H86A 0.9300
C91 C92 1.379(6)
C91 C96 1.388(6)
C92 C93 1.382(6)
C92 H92A 0.9300
C93 C94 1.353(8)
C93 H93A 0.9300
C94 C95 1.360(8)
C94 H94A 0.9300
C95 C96 1.388(6)
C95 H95A 0.9300
C96 H96A 0.9300
C101 C102 1.386(5)
C101 C106 1.396(5)
C102 C103 1.388(6)
C102 H10B 0.9300
C103 C104 1.372(7)
C103 H10C 0.9300
C104 C105 1.369(7)
C104 H10D 0.9300
C105 C106 1.377(5)
C105 H10E 0.9300
C106 H10F 0.9300
